data_9017535
loop_
_publ_author_name
'Seryotkin, Y. V.'
'Sokol, E. V.'
'Kokh, S. N.'

_publ_section_title
;
 Natural pseudowollastonite: Crystal structure, associated minerals, and
 geological context
;
_journal_name_full Lithos
_journal_page_first 75
_journal_page_last 90
_journal_volume 134-135
_journal_year 2012
_chemical_compound_source 'Nabi Musa dome, Israel'
_chemical_formula_sum 'Ca O3 Si'
_chemical_name_mineral Pseudowollastonite
_space_group_IT_number 15
_space_group_name_Hall '-C 2yc'
_space_group_name_H-M_alt 'C 1 2/c 1'
_symmetry_space_group_name_H-M 'C 1 2/c 1'
_cell_angle_alpha 90
_cell_angle_beta 90.6805
_cell_angle_gamma 90
_cell_length_a 6.83556
_cell_length_b 11.86962
_cell_length_c 19.6255
_cell_formula_units_Z 24
_cell_volume 1592.212
_database_code_amcsd 0020448
_exptl_crystal_density_diffrn 2.908
_cod_data_source_file inputs/fixed/downloads/17/17781.cif
_cod_data_source_block 17781
_cod_original_cell_volume 1592.213
_cod_original_formula_sum 'Ca Si O3'
_cod_database_code 9017535

loop_
_space_group_symop_operation_xyz
x,y,z
1/2+x,1/2+y,z
x,-y,1/2+z
1/2+x,1/2-y,1/2+z
-x,y,1/2-z
1/2-x,1/2+y,1/2-z
-x,-y,-z
1/2-x,1/2-y,-z

loop_
_atom_site_aniso_label
_atom_site_aniso_U_11
_atom_site_aniso_U_22
_atom_site_aniso_U_33
_atom_site_aniso_U_12
_atom_site_aniso_U_13
_atom_site_aniso_U_23
Ca1 0.01309 0.01008 0.00812 0.00418 0.00093 0.00120
Ca2 0.01180 0.00765 0.00786 0.00000 0.00140 0.00000
Ca3 0.00714 0.01540 0.00802 0.00000 -0.00032 0.00000
Ca4 0.01026 0.00850 0.00740 0.00000 0.00032 0.00000
Ca5 0.00892 0.00997 0.00752 -0.00142 0.00043 -0.00043
Si1 0.00749 0.00693 0.00579 0.00082 -0.00009 -0.00023
Si2 0.00611 0.00820 0.00587 -0.00012 0.00017 0.00013
Si3 0.00794 0.00666 0.00588 -0.00066 0.00019 -0.00006
O1 0.01460 0.01200 0.00780 -0.00230 -0.00110 -0.00170
O2 0.01580 0.01230 0.00770 -0.00260 0.00140 0.00230
O3 0.01130 0.01590 0.00780 0.00080 -0.00220 0.00010
O4 0.00750 0.00790 0.01480 -0.00020 -0.00040 -0.00050
O5 0.01170 0.01920 0.00840 0.00060 0.00340 0.00130
O6 0.00710 0.00810 0.01490 0.00020 -0.00010 -0.00020
O7 0.01680 0.01260 0.00880 -0.00360 0.00180 0.00200
O8 0.01580 0.01340 0.00780 -0.00290 -0.00080 -0.00230
O9 0.00840 0.00750 0.01450 -0.00040 -0.00030 0.00000

loop_
_atom_site_label
_atom_site_fract_x
_atom_site_fract_y
_atom_site_fract_z
Ca1 0.00000 0.00000 0.00000
Ca2 0.00000 0.34269 0.25000
Ca3 0.00000 0.32896 0.75000
Ca4 0.00000 0.00448 0.75000
Ca5 0.01122 0.33571 0.00046
Si1 0.29303 0.03890 0.37504
Si2 0.09278 0.17031 0.12790
Si3 0.29810 0.29718 0.37790
O1 0.34745 0.34490 0.45191
O2 0.15487 0.48795 0.19702
O3 0.19045 0.17213 0.20202
O4 0.05634 0.28089 0.37485
O5 0.20079 0.17030 0.05692
O6 0.05207 0.05802 0.37383
O7 0.35422 0.35114 0.30691
O8 0.15807 0.48531 0.05277
O9 0.38925 0.16732 0.37621

loop_
_cod_related_entry_id
_cod_related_entry_database
_cod_related_entry_code
1 AMCSD 0020448
